data_7245907
loop_
_publ_author_name
'Si, Xuezhen'
'Pan, Xuze'
'Xue, Jintang'
'Yao, Qingxia'
'Huang, Xianqiang'
'Duan, Wenzeng'
'Qiu, Yi'
'Su, Jie'
'Cao, Minglei'
'Li, Jun'

_publ_section_title
;
 Robust acid--base Ln-MOFs: searching for efficient catalysts in
 cycloaddition of CO2 with epoxides and cascade
 deacetalization--Knoevenagel reactions
;
_journal_issue 52
_journal_name_full 'RSC Advances'
_journal_page_first 33501
_journal_page_last 33509
_journal_paper_doi 10.1039/D2RA06545B
_journal_volume 12
_journal_year 2022
_chemical_formula_sum 'C31 H30 N3 O8 Yb'
_chemical_formula_weight 745.62
_space_group_crystal_system triclinic
_space_group_IT_number 2
_space_group_name_Hall '-P 1'
_space_group_name_H-M_alt 'P -1'
_atom_sites_solution_hydrogens geom
_atom_sites_solution_primary dual
_audit_creation_method SHELXL-2014/7
_audit_update_record
;
2022-10-01 deposited with the CCDC.	2022-11-18 downloaded from the CCDC.
;
_cell_angle_alpha 112.907(4)
_cell_angle_beta 93.312(3)
_cell_angle_gamma 107.248(3)
_cell_formula_units_Z 2
_cell_length_a 8.8416(3)
_cell_length_b 12.9176(5)
_cell_length_c 14.0990(6)
_cell_measurement_reflns_used 10430
_cell_measurement_temperature 293
_cell_measurement_theta_max 30.7220
_cell_measurement_theta_min 2.4990
_cell_volume 1388.86(11)
_computing_structure_refinement 'SHELXL-2014/7 (Sheldrick, 2014)'
_diffrn_ambient_environment N~2~
_diffrn_ambient_temperature 293
_diffrn_detector 'CCD plate'
_diffrn_detector_type HyPix
_diffrn_measured_fraction_theta_full 0.999
_diffrn_measured_fraction_theta_max 0.888
_diffrn_measurement_device 'four-circle diffractometer'
_diffrn_measurement_device_type 'XtaLAB Synergy R, DW system, HyPix'
_diffrn_radiation_monochromator mirror
_diffrn_radiation_probe x-ray
_diffrn_radiation_type 'Mo K\a'
_diffrn_radiation_wavelength 0.71073
_diffrn_reflns_av_unetI/netI 0.0527
_diffrn_reflns_Laue_measured_fraction_full 0.999
_diffrn_reflns_Laue_measured_fraction_max 0.888
_diffrn_reflns_limit_h_max 12
_diffrn_reflns_limit_h_min -12
_diffrn_reflns_limit_k_max 18
_diffrn_reflns_limit_k_min -18
_diffrn_reflns_limit_l_max 20
_diffrn_reflns_limit_l_min -19
_diffrn_reflns_number 18695
_diffrn_reflns_point_group_measured_fraction_full 0.999
_diffrn_reflns_point_group_measured_fraction_max 0.888
_diffrn_reflns_theta_full 25.242
_diffrn_reflns_theta_max 30.754
_diffrn_reflns_theta_min 2.460
_diffrn_source 'fine-focus sealed X-ray tube'
_diffrn_source_type 'Enhance (Mo) X-ray Source'
_exptl_absorpt_coefficient_mu 3.426
_exptl_absorpt_correction_T_max 1.00000
_exptl_absorpt_correction_T_min 0.88892
_exptl_absorpt_correction_type multi-scan
_exptl_absorpt_process_details
;
CrysAlisPro 1.171.39.29a (Rigaku Oxford Diffraction, 2015)
Empirical absorption correction using spherical harmonics,
 implemented in SCALE3 ABSPACK scaling algorithm.
;
_exptl_crystal_colour colorless
_exptl_crystal_density_diffrn 1.783
_exptl_crystal_description rod-like
_exptl_crystal_F_000 742
_exptl_crystal_size_max 0.12
_exptl_crystal_size_mid 0.06
_exptl_crystal_size_min 0.03
_refine_diff_density_max 1.968
_refine_diff_density_min -1.707
_refine_diff_density_rms 0.155
_refine_ls_extinction_method none
_refine_ls_goodness_of_fit_ref 1.020
_refine_ls_hydrogen_treatment constr
_refine_ls_matrix_type full
_refine_ls_number_parameters 391
_refine_ls_number_reflns 18695
_refine_ls_number_restraints 0
_refine_ls_restrained_S_all 1.020
_refine_ls_R_factor_all 0.0442
_refine_ls_R_factor_gt 0.0400
_refine_ls_shift/su_max 0.000
_refine_ls_shift/su_mean 0.000
_refine_ls_structure_factor_coef Fsqd
_refine_ls_weighting_details 'w=1/[\s^2^(Fo^2^)+(0.0626P)^2^] where P=(Fo^2^+2Fc^2^)/3'
_refine_ls_weighting_scheme calc
_refine_ls_wR_factor_gt 0.0974
_refine_ls_wR_factor_ref 0.1007
_reflns_Friedel_coverage 0.000
_reflns_number_gt 17032
_reflns_number_total 18695
_reflns_threshold_expression 'I > 2\s(I)'
_cod_data_source_file d2ra06545b2.cif
_cod_data_source_block 5
_cod_original_cell_volume 1388.86(10)
_cod_database_code 7245907
_shelx_shelxl_version_number 2014/7
_shelx_space_group_comment
;
The symmetry employed for this shelxl refinement is uniquely defined
by the following loop, which should always be used as a source of
symmetry information in preference to the above space-group names.
They are only intended as comments.
;
_oxdiff_exptl_absorpt_empirical_full_min 0.886
_oxdiff_exptl_absorpt_empirical_full_max 1.141
_oxdiff_exptl_absorpt_empirical_details
;
Empirical correction (ABSPACK) includes:
- Absorption correction using spherical harmonics
- Frame scaling
;

loop_
_space_group_symop_operation_xyz
'x, y, z'
'-x, -y, -z'

loop_
_atom_site_label
_atom_site_type_symbol
_atom_site_fract_x
_atom_site_fract_y
_atom_site_fract_z
_atom_site_U_iso_or_equiv
_atom_site_adp_type
_atom_site_occupancy
_atom_site_site_symmetry_order
_atom_site_calc_flag
_atom_site_refinement_flags_posn
_atom_site_refinement_flags_adp
_atom_site_refinement_flags_occupancy
_atom_site_disorder_assembly
_atom_site_disorder_group
Yb1 Yb 0.25020(2) 0.05572(2) 0.49432(2) 0.01060(6) Uani 1 1 d . . . . .
O1 O 0.5662(4) -0.0220(3) 0.6061(3) 0.0159(7) Uani 1 1 d . . . . .
O2 O 0.4511(4) 0.1158(3) 0.6315(3) 0.0171(7) Uani 1 1 d . . . . .
O3 O 0.8744(4) 0.8407(3) 1.3942(3) 0.0191(7) Uani 1 1 d . . . . .
O4 O 1.1238(4) 0.8661(3) 1.3625(3) 0.0154(7) Uani 1 1 d . . . . .
O5 O 1.0898(4) 0.0875(3) 1.3845(3) 0.0169(7) Uani 1 1 d . . . . .
O6 O 0.8434(4) 0.0652(3) 1.4230(3) 0.0175(7) Uani 1 1 d . . . . .
O7 O 0.4025(4) 0.2460(3) 0.5145(3) 0.0221(8) Uani 1 1 d . . . . .
N1 N 0.8109(5) 0.3007(3) 1.1018(3) 0.0174(9) Uani 1 1 d . . . . .
N2 N 0.5885(5) 0.3656(4) 0.4629(4) 0.0237(10) Uani 1 1 d . . . . .
C1 C 0.7388(6) 0.2415(4) 0.9960(4) 0.0135(9) Uani 1 1 d . . . . .
C2 C 0.6652(6) 0.2964(4) 0.9486(4) 0.0157(9) Uani 1 1 d . . . . .
H2 H 0.6619 0.3721 0.9889 0.019 Uiso 1 1 calc R U . . .
C3 C 0.5973(5) 0.2391(4) 0.8425(4) 0.0136(9) Uani 1 1 d . . . . .
H3 H 0.5472 0.2762 0.8126 0.016 Uiso 1 1 calc R U . . .
C4 C 0.6031(5) 0.1267(4) 0.7799(4) 0.0141(9) Uani 1 1 d . . . . .
C5 C 0.6742(6) 0.0711(4) 0.8265(4) 0.0180(10) Uani 1 1 d . . . . .
H5 H 0.6785 -0.0040 0.7856 0.022 Uiso 1 1 calc R U . . .
C6 C 0.7389(6) 0.1264(4) 0.9333(4) 0.0185(10) Uani 1 1 d . . . . .
H6 H 0.7827 0.0867 0.9636 0.022 Uiso 1 1 calc R U . . .
C7 C 0.5362(5) 0.0699(4) 0.6645(3) 0.0134(9) Uani 1 1 d . . . . .
C8 C 0.8460(6) 0.4274(4) 1.1592(4) 0.0146(9) Uani 1 1 d . . . . .
C9 C 0.9726(6) 0.5079(4) 1.1425(4) 0.0164(10) Uani 1 1 d . . . . .
H9 H 1.0288 0.4801 1.0900 0.020 Uiso 1 1 calc R U . . .
C10 C 1.0155(6) 0.6303(4) 1.2043(4) 0.0152(9) Uani 1 1 d . . . . .
H10 H 1.1028 0.6841 1.1946 0.018 Uiso 1 1 calc R U . . .
C11 C 0.9283(5) 0.6722(4) 1.2804(4) 0.0135(9) Uani 1 1 d . . . . .
C12 C 0.7979(6) 0.5911(4) 1.2939(4) 0.0169(10) Uani 1 1 d . . . . .
H12 H 0.7368 0.6188 1.3430 0.020 Uiso 1 1 calc R U . . .
C13 C 0.7584(6) 0.4688(4) 1.2342(4) 0.0177(10) Uani 1 1 d . . . . .
H13 H 0.6727 0.4147 1.2448 0.021 Uiso 1 1 calc R U . . .
C14 C 0.9790(6) 0.8038(4) 1.3510(4) 0.0145(9) Uani 1 1 d . . . . .
C15 C 0.8414(6) 0.2397(4) 1.1628(4) 0.0150(9) Uani 1 1 d . . . . .
C16 C 0.9970(6) 0.2432(5) 1.1879(4) 0.0197(10) Uani 1 1 d . . . . .
H16 H 1.0787 0.2790 1.1602 0.024 Uiso 1 1 calc R U . . .
C17 C 1.0323(6) 0.1939(5) 1.2543(4) 0.0207(11) Uani 1 1 d . . . . .
H17 H 1.1366 0.1948 1.2691 0.025 Uiso 1 1 calc R U . . .
C18 C 0.9129(6) 0.1434(4) 1.2984(4) 0.0142(9) Uani 1 1 d . . . . .
C19 C 0.7549(6) 0.1380(4) 1.2721(4) 0.0189(10) Uani 1 1 d . . . . .
H19 H 0.6739 0.1040 1.3014 0.023 Uiso 1 1 calc R U . . .
C20 C 0.7183(6) 0.1833(4) 1.2024(4) 0.0194(10) Uani 1 1 d . . . . .
H20 H 0.6122 0.1761 1.1823 0.023 Uiso 1 1 calc R U . . .
C21 C 0.9514(6) 0.0945(4) 1.3747(4) 0.0150(9) Uani 1 1 d . . . . .
C22 C 0.5454(6) 0.3008(4) 0.5167(4) 0.0189(10) Uani 1 1 d . . . . .
C23 C 0.6957(7) 0.3081(6) 0.5779(5) 0.0355(15) Uani 1 1 d . . . . .
H23A H 0.7114 0.2314 0.5504 0.043 Uiso 1 1 calc R U . . .
H23B H 0.6893 0.3316 0.6514 0.043 Uiso 1 1 calc R U . . .
C24 C 0.8320(7) 0.4016(7) 0.5651(6) 0.050(2) Uani 1 1 d . . . . .
H24A H 0.9213 0.3733 0.5479 0.059 Uiso 1 1 calc R U . . .
H24B H 0.8704 0.4752 0.6293 0.059 Uiso 1 1 calc R U . . .
C25 C 0.7616(6) 0.4222(5) 0.4761(5) 0.0282(12) Uani 1 1 d . . . . .
H25A H 0.7903 0.5071 0.4944 0.034 Uiso 1 1 calc R U . . .
H25B H 0.7994 0.3851 0.4124 0.034 Uiso 1 1 calc R U . . .
C26 C 0.4716(7) 0.3707(6) 0.3887(5) 0.0374(15) Uani 1 1 d . . . . .
H26A H 0.4690 0.3156 0.3187 0.056 Uiso 1 1 calc R U . . .
H26B H 0.5026 0.4505 0.3931 0.056 Uiso 1 1 calc R U . . .
H26C H 0.3664 0.3493 0.4055 0.056 Uiso 1 1 calc R U . . .
O8 O 0.3788(5) 0.2238(4) 0.1309(3) 0.0390(11) Uani 1 1 d . . . . .
N3 N 0.3062(5) 0.3203(4) 0.0407(4) 0.0264(10) Uani 1 1 d . . . . .
C27 C 0.3161(6) 0.2233(5) 0.0506(4) 0.0245(12) Uani 1 1 d . . . . .
C28 C 0.2349(10) 0.1159(6) -0.0511(5) 0.0482(19) Uani 1 1 d . . . . .
H28A H 0.1428 0.0603 -0.0413 0.058 Uiso 1 1 calc R U . . .
H28B H 0.3095 0.0750 -0.0785 0.058 Uiso 1 1 calc R U . . .
C29 C 0.1804(8) 0.1622(6) -0.1260(5) 0.0373(15) Uani 1 1 d . . . . .
H29A H 0.2362 0.1470 -0.1845 0.045 Uiso 1 1 calc R U . . .
H29B H 0.0650 0.1237 -0.1532 0.045 Uiso 1 1 calc R U . . .
C30 C 0.2229(9) 0.2955(6) -0.0617(5) 0.0457(18) Uani 1 1 d . . . . .
H30A H 0.2924 0.3405 -0.0936 0.055 Uiso 1 1 calc R U . . .
H30B H 0.1261 0.3165 -0.0559 0.055 Uiso 1 1 calc R U . . .
C31 C 0.3723(8) 0.4407(5) 0.1241(6) 0.0408(16) Uani 1 1 d . . . . .
H31A H 0.4006 0.4370 0.1892 0.061 Uiso 1 1 calc R U . . .
H31B H 0.2932 0.4790 0.1301 0.061 Uiso 1 1 calc R U . . .
H31C H 0.4669 0.4857 0.1083 0.061 Uiso 1 1 calc R U . . .

loop_
_atom_site_aniso_label
_atom_site_aniso_U_11
_atom_site_aniso_U_22
_atom_site_aniso_U_33
_atom_site_aniso_U_23
_atom_site_aniso_U_13
_atom_site_aniso_U_12
Yb1 0.01199(10) 0.00914(10) 0.01038(10) 0.00402(8) 0.00051(8) 0.00377(7)
O1 0.0142(17) 0.0138(17) 0.0112(16) -0.0007(14) 0.0001(13) 0.0018(13)
O2 0.0173(18) 0.0196(18) 0.0112(17) 0.0066(14) -0.0042(13) 0.0034(14)
O3 0.0225(19) 0.0164(18) 0.0181(18) 0.0034(15) 0.0057(15) 0.0116(15)
O4 0.0151(17) 0.0086(16) 0.0153(17) 0.0014(14) 0.0033(14) -0.0007(13)
O5 0.0166(17) 0.0211(18) 0.0173(17) 0.0116(15) 0.0004(14) 0.0083(14)
O6 0.0195(18) 0.0182(18) 0.0190(19) 0.0119(15) 0.0038(14) 0.0069(14)
O7 0.0162(17) 0.0142(17) 0.035(2) 0.0108(16) 0.0037(16) 0.0040(14)
N1 0.034(2) 0.0069(19) 0.011(2) 0.0038(16) -0.0011(17) 0.0079(17)
N2 0.017(2) 0.030(3) 0.025(2) 0.016(2) 0.0016(18) 0.0043(19)
C1 0.017(2) 0.011(2) 0.009(2) 0.0033(18) -0.0008(18) 0.0022(18)
C2 0.019(2) 0.014(2) 0.013(2) 0.0038(19) 0.0017(19) 0.0061(18)
C3 0.017(2) 0.015(2) 0.011(2) 0.0059(19) 0.0005(18) 0.0078(19)
C4 0.012(2) 0.014(2) 0.012(2) 0.0037(19) 0.0009(18) 0.0027(17)
C5 0.023(3) 0.013(2) 0.013(2) 0.0019(19) -0.0015(19) 0.006(2)
C6 0.028(3) 0.012(2) 0.015(2) 0.0038(19) -0.001(2) 0.009(2)
C7 0.009(2) 0.014(2) 0.010(2) 0.0033(18) 0.0026(17) -0.0016(17)
C8 0.020(2) 0.010(2) 0.011(2) 0.0030(18) -0.0056(18) 0.0050(18)
C9 0.021(2) 0.014(2) 0.014(2) 0.0039(19) 0.0043(19) 0.0080(19)
C10 0.015(2) 0.012(2) 0.016(2) 0.0057(19) 0.0023(18) 0.0025(18)
C11 0.015(2) 0.011(2) 0.013(2) 0.0045(18) -0.0002(18) 0.0036(17)
C12 0.021(3) 0.013(2) 0.015(2) 0.0039(19) 0.0060(19) 0.0056(19)
C13 0.019(2) 0.013(2) 0.018(2) 0.007(2) 0.0018(19) 0.0012(19)
C14 0.020(2) 0.014(2) 0.010(2) 0.0061(18) 0.0000(18) 0.0059(19)
C15 0.026(3) 0.009(2) 0.008(2) 0.0027(18) -0.0033(18) 0.0056(19)
C16 0.020(3) 0.024(3) 0.021(3) 0.016(2) 0.006(2) 0.007(2)
C17 0.016(2) 0.027(3) 0.023(3) 0.015(2) 0.001(2) 0.006(2)
C18 0.018(2) 0.011(2) 0.012(2) 0.0048(18) -0.0018(18) 0.0047(18)
C19 0.018(2) 0.019(2) 0.021(3) 0.012(2) 0.003(2) 0.003(2)
C20 0.016(2) 0.018(2) 0.025(3) 0.010(2) -0.002(2) 0.007(2)
C21 0.019(2) 0.012(2) 0.013(2) 0.0069(19) -0.0014(18) 0.0036(18)
C22 0.020(2) 0.012(2) 0.023(3) 0.006(2) 0.004(2) 0.0067(19)
C23 0.024(3) 0.039(4) 0.049(4) 0.031(3) -0.001(3) 0.003(3)
C24 0.024(3) 0.069(5) 0.056(5) 0.045(4) -0.008(3) -0.005(3)
C25 0.016(3) 0.037(3) 0.033(3) 0.021(3) 0.004(2) 0.003(2)
C26 0.027(3) 0.057(4) 0.033(3) 0.030(3) 0.001(3) 0.007(3)
O8 0.045(3) 0.051(3) 0.030(2) 0.021(2) 0.001(2) 0.025(2)
N3 0.023(2) 0.027(3) 0.028(3) 0.011(2) 0.000(2) 0.010(2)
C27 0.023(3) 0.031(3) 0.025(3) 0.014(2) 0.005(2) 0.013(2)
C28 0.072(5) 0.028(4) 0.037(4) 0.007(3) -0.005(4) 0.019(3)
C29 0.036(4) 0.043(4) 0.024(3) 0.009(3) -0.001(3) 0.010(3)
C30 0.069(5) 0.044(4) 0.033(4) 0.020(3) 0.004(3) 0.027(4)
C31 0.036(4) 0.029(3) 0.045(4) 0.005(3) -0.004(3) 0.012(3)

loop_
_atom_type_symbol
_atom_type_description
_atom_type_scat_dispersion_real
_atom_type_scat_dispersion_imag
_atom_type_scat_source
C C 0.0033 0.0016 'International Tables Vol C Tables 4.2.6.8 and 6.1.1.4'
H H 0.0000 0.0000 'International Tables Vol C Tables 4.2.6.8 and 6.1.1.4'
N N 0.0061 0.0033 'International Tables Vol C Tables 4.2.6.8 and 6.1.1.4'
O O 0.0106 0.0060 'International Tables Vol C Tables 4.2.6.8 and 6.1.1.4'
Yb Yb -0.3850 5.5486 'International Tables Vol C Tables 4.2.6.8 and 6.1.1.4'

loop_
_geom_angle_atom_site_label_1
_geom_angle_atom_site_label_2
_geom_angle_atom_site_label_3
_geom_angle
_geom_angle_site_symmetry_1
_geom_angle_site_symmetry_3
_geom_angle_publ_flag
O3 Yb1 O1 158.18(14) 2_667 2_656 ?
O3 Yb1 O2 88.26(13) 2_667 . ?
O1 Yb1 O2 85.70(13) 2_656 . ?
O3 Yb1 O5 79.01(12) 2_667 1_454 ?
O1 Yb1 O5 97.63(12) 2_656 1_454 ?
O2 Yb1 O5 153.75(13) . 1_454 ?
O3 Yb1 O6 78.98(13) 2_667 2_657 ?
O1 Yb1 O6 119.22(12) 2_656 2_657 ?
O2 Yb1 O6 74.52(13) . 2_657 ?
O5 Yb1 O6 124.32(12) 1_454 2_657 ?
O3 Yb1 O4 124.31(13) 2_667 1_444 ?
O1 Yb1 O4 75.00(12) 2_656 1_444 ?
O2 Yb1 O4 128.12(12) . 1_444 ?
O5 Yb1 O4 77.49(12) 1_454 1_444 ?
O6 Yb1 O4 74.22(13) 2_657 1_444 ?
O3 Yb1 O7 81.43(13) 2_667 . ?
O1 Yb1 O7 76.80(12) 2_656 . ?
O2 Yb1 O7 77.59(13) . . ?
O5 Yb1 O7 77.87(12) 1_454 . ?
O6 Yb1 O7 146.16(13) 2_657 . ?
O4 Yb1 O7 139.32(13) 1_444 . ?
O3 Yb1 C14 105.38(13) 2_667 1_444 ?
O1 Yb1 C14 94.01(12) 2_656 1_444 ?
O2 Yb1 C14 132.84(12) . 1_444 ?
O5 Yb1 C14 73.12(12) 1_454 1_444 ?
O6 Yb1 C14 64.68(12) 2_657 1_444 ?
O4 Yb1 C14 19.06(12) 1_444 1_444 ?
O7 Yb1 C14 148.09(12) . 1_444 ?
O3 Yb1 Yb1 52.93(9) 2_667 2_556 ?
O1 Yb1 Yb1 144.71(8) 2_656 2_556 ?
O2 Yb1 Yb1 123.89(9) . 2_556 ?
O5 Yb1 Yb1 64.99(9) 1_454 2_556 ?
O6 Yb1 Yb1 60.87(8) 2_657 2_556 ?
O4 Yb1 Yb1 71.39(8) 1_444 2_556 ?
O7 Yb1 Yb1 124.38(8) . 2_556 ?
C14 Yb1 Yb1 52.49(9) 1_444 2_556 ?
C7 O1 Yb1 135.3(3) . 2_656 ?
C7 O2 Yb1 137.4(3) . . ?
C14 O3 Yb1 163.6(3) . 2_667 ?
C14 O4 Yb1 124.2(3) . 1_666 ?
C21 O5 Yb1 138.2(3) . 1_656 ?
C21 O6 Yb1 143.8(3) . 2_657 ?
C22 O7 Yb1 137.1(3) . . ?
C1 N1 C15 123.1(4) . . ?
C1 N1 C8 121.0(4) . . ?
C15 N1 C8 115.7(4) . . ?
C22 N2 C25 114.8(4) . . ?
C22 N2 C26 122.5(5) . . ?
C25 N2 C26 122.4(4) . . ?
N1 C1 C2 120.5(4) . . ?
N1 C1 C6 121.4(4) . . ?
C2 C1 C6 118.1(4) . . ?
C3 C2 C1 120.7(4) . . ?
C3 C2 H2 119.7 . . ?
C1 C2 H2 119.7 . . ?
C2 C3 C4 120.9(4) . . ?
C2 C3 H3 119.6 . . ?
C4 C3 H3 119.6 . . ?
C5 C4 C3 118.8(4) . . ?
C5 C4 C7 121.6(4) . . ?
C3 C4 C7 119.6(4) . . ?
C6 C5 C4 120.8(4) . . ?
C6 C5 H5 119.6 . . ?
C4 C5 H5 119.6 . . ?
C5 C6 C1 120.6(4) . . ?
C5 C6 H6 119.7 . . ?
C1 C6 H6 119.7 . . ?
O2 C7 O1 123.8(4) . . ?
O2 C7 C4 117.4(4) . . ?
O1 C7 C4 118.8(4) . . ?
C13 C8 C9 120.1(4) . . ?
C13 C8 N1 120.0(4) . . ?
C9 C8 N1 119.9(4) . . ?
C8 C9 C10 119.9(5) . . ?
C8 C9 H9 120.0 . . ?
C10 C9 H9 120.0 . . ?
C11 C10 C9 120.1(5) . . ?
C11 C10 H10 119.9 . . ?
C9 C10 H10 119.9 . . ?
C12 C11 C10 119.4(4) . . ?
C12 C11 C14 120.1(4) . . ?
C10 C11 C14 120.4(4) . . ?
C11 C12 C13 120.2(5) . . ?
C11 C12 H12 119.9 . . ?
C13 C12 H12 119.9 . . ?
C8 C13 C12 120.1(5) . . ?
C8 C13 H13 119.9 . . ?
C12 C13 H13 119.9 . . ?
O3 C14 O4 125.9(5) . . ?
O3 C14 C11 117.1(4) . . ?
O4 C14 C11 117.0(4) . . ?
O3 C14 Yb1 90.1(3) . 1_666 ?
O4 C14 Yb1 36.7(2) . 1_666 ?
C11 C14 Yb1 151.2(3) . 1_666 ?
C16 C15 C20 119.6(4) . . ?
C16 C15 N1 119.5(5) . . ?
C20 C15 N1 120.8(4) . . ?
C15 C16 C17 120.6(5) . . ?
C15 C16 H16 119.7 . . ?
C17 C16 H16 119.7 . . ?
C18 C17 C16 120.2(5) . . ?
C18 C17 H17 119.9 . . ?
C16 C17 H17 119.9 . . ?
C17 C18 C19 119.4(4) . . ?
C17 C18 C21 120.8(4) . . ?
C19 C18 C21 119.8(4) . . ?
C20 C19 C18 120.3(5) . . ?
C20 C19 H19 119.9 . . ?
C18 C19 H19 119.9 . . ?
C19 C20 C15 119.7(4) . . ?
C19 C20 H20 120.2 . . ?
C15 C20 H20 120.2 . . ?
O5 C21 O6 125.8(4) . . ?
O5 C21 C18 116.7(4) . . ?
O6 C21 C18 117.5(4) . . ?
O7 C22 N2 123.4(5) . . ?
O7 C22 C23 128.3(5) . . ?
N2 C22 C23 108.3(4) . . ?
C22 C23 C24 105.5(5) . . ?
C22 C23 H23A 110.6 . . ?
C24 C23 H23A 110.6 . . ?
C22 C23 H23B 110.6 . . ?
C24 C23 H23B 110.6 . . ?
H23A C23 H23B 108.8 . . ?
C23 C24 C25 105.6(5) . . ?
C23 C24 H24A 110.6 . . ?
C25 C24 H24A 110.6 . . ?
C23 C24 H24B 110.6 . . ?
C25 C24 H24B 110.6 . . ?
H24A C24 H24B 108.8 . . ?
N2 C25 C24 103.7(5) . . ?
N2 C25 H25A 111.0 . . ?
C24 C25 H25A 111.0 . . ?
N2 C25 H25B 111.0 . . ?
C24 C25 H25B 111.0 . . ?
H25A C25 H25B 109.0 . . ?
N2 C26 H26A 109.5 . . ?
N2 C26 H26B 109.5 . . ?
H26A C26 H26B 109.5 . . ?
N2 C26 H26C 109.5 . . ?
H26A C26 H26C 109.5 . . ?
H26B C26 H26C 109.5 . . ?
C27 N3 C31 123.7(5) . . ?
C27 N3 C30 114.4(5) . . ?
C31 N3 C30 121.9(5) . . ?
O8 C27 N3 125.0(6) . . ?
O8 C27 C28 126.5(6) . . ?
N3 C27 C28 108.4(5) . . ?
C27 C28 C29 106.3(5) . . ?
C27 C28 H28A 110.5 . . ?
C29 C28 H28A 110.5 . . ?
C27 C28 H28B 110.5 . . ?
C29 C28 H28B 110.5 . . ?
H28A C28 H28B 108.7 . . ?
C30 C29 C28 105.6(5) . . ?
C30 C29 H29A 110.6 . . ?
C28 C29 H29A 110.6 . . ?
C30 C29 H29B 110.6 . . ?
C28 C29 H29B 110.6 . . ?
H29A C29 H29B 108.8 . . ?
N3 C30 C29 105.2(5) . . ?
N3 C30 H30A 110.7 . . ?
C29 C30 H30A 110.7 . . ?
N3 C30 H30B 110.7 . . ?
C29 C30 H30B 110.7 . . ?
H30A C30 H30B 108.8 . . ?
N3 C31 H31A 109.5 . . ?
N3 C31 H31B 109.5 . . ?
H31A C31 H31B 109.5 . . ?
N3 C31 H31C 109.5 . . ?
H31A C31 H31C 109.5 . . ?
H31B C31 H31C 109.5 . . ?

loop_
_geom_bond_atom_site_label_1
_geom_bond_atom_site_label_2
_geom_bond_distance
_geom_bond_site_symmetry_2
_geom_bond_publ_flag
Yb1 O3 2.216(3) 2_667 ?
Yb1 O1 2.244(3) 2_656 ?
Yb1 O2 2.262(3) . ?
Yb1 O5 2.272(3) 1_454 ?
Yb1 O6 2.290(3) 2_657 ?
Yb1 O4 2.301(3) 1_444 ?
Yb1 O7 2.321(3) . ?
Yb1 C14 3.181(5) 1_444 ?
Yb1 Yb1 4.2612(4) 2_556 ?
O1 C7 1.268(6) . ?
O1 Yb1 2.244(3) 2_656 ?
O2 C7 1.254(6) . ?
O3 C14 1.247(6) . ?
O3 Yb1 2.216(3) 2_667 ?
O4 C14 1.256(6) . ?
O4 Yb1 2.301(3) 1_666 ?
O5 C21 1.257(6) . ?
O5 Yb1 2.272(3) 1_656 ?
O6 C21 1.257(6) . ?
O6 Yb1 2.290(3) 2_657 ?
O7 C22 1.244(6) . ?
N1 C1 1.389(6) . ?
N1 C15 1.435(6) . ?
N1 C8 1.439(6) . ?
N2 C22 1.327(7) . ?
N2 C25 1.453(6) . ?
N2 C26 1.461(7) . ?
C1 C2 1.402(6) . ?
C1 C6 1.404(6) . ?
C2 C3 1.385(6) . ?
C2 H2 0.9300 . ?
C3 C4 1.393(6) . ?
C3 H3 0.9300 . ?
C4 C5 1.388(6) . ?
C4 C7 1.496(6) . ?
C5 C6 1.388(7) . ?
C5 H5 0.9300 . ?
C6 H6 0.9300 . ?
C8 C13 1.379(7) . ?
C8 C9 1.386(7) . ?
C9 C10 1.392(6) . ?
C9 H9 0.9300 . ?
C10 C11 1.390(6) . ?
C10 H10 0.9300 . ?
C11 C12 1.388(6) . ?
C11 C14 1.503(6) . ?
C12 C13 1.390(6) . ?
C12 H12 0.9300 . ?
C13 H13 0.9300 . ?
C14 Yb1 3.181(5) 1_666 ?
C15 C16 1.384(7) . ?
C15 C20 1.394(7) . ?
C16 C17 1.388(7) . ?
C16 H16 0.9300 . ?
C17 C18 1.381(7) . ?
C17 H17 0.9300 . ?
C18 C19 1.399(6) . ?
C18 C21 1.513(6) . ?
C19 C20 1.392(7) . ?
C19 H19 0.9300 . ?
C20 H20 0.9300 . ?
C22 C23 1.499(7) . ?
C23 C24 1.508(8) . ?
C23 H23A 0.9700 . ?
C23 H23B 0.9700 . ?
C24 C25 1.517(8) . ?
C24 H24A 0.9700 . ?
C24 H24B 0.9700 . ?
C25 H25A 0.9700 . ?
C25 H25B 0.9700 . ?
C26 H26A 0.9600 . ?
C26 H26B 0.9600 . ?
C26 H26C 0.9600 . ?
O8 C27 1.229(6) . ?
N3 C27 1.341(7) . ?
N3 C31 1.450(7) . ?
N3 C30 1.452(8) . ?
C27 C28 1.495(8) . ?
C28 C29 1.520(9) . ?
C28 H28A 0.9700 . ?
C28 H28B 0.9700 . ?
C29 C30 1.513(9) . ?
C29 H29A 0.9700 . ?
C29 H29B 0.9700 . ?
C30 H30A 0.9700 . ?
C30 H30B 0.9700 . ?
C31 H31A 0.9600 . ?
C31 H31B 0.9600 . ?
C31 H31C 0.9600 . ?

loop_
_geom_torsion_atom_site_label_1
_geom_torsion_atom_site_label_2
_geom_torsion_atom_site_label_3
_geom_torsion_atom_site_label_4
_geom_torsion
_geom_torsion_site_symmetry_1
_geom_torsion_site_symmetry_2
_geom_torsion_site_symmetry_3
_geom_torsion_site_symmetry_4
_geom_torsion_publ_flag
C15 N1 C1 C2 159.4(5) . . . . ?
C8 N1 C1 C2 -14.8(7) . . . . ?
C15 N1 C1 C6 -21.3(8) . . . . ?
C8 N1 C1 C6 164.6(5) . . . . ?
N1 C1 C2 C3 178.1(5) . . . . ?
C6 C1 C2 C3 -1.2(7) . . . . ?
C1 C2 C3 C4 -1.2(7) . . . . ?
C2 C3 C4 C5 1.9(7) . . . . ?
C2 C3 C4 C7 -176.9(4) . . . . ?
C3 C4 C5 C6 -0.2(8) . . . . ?
C7 C4 C5 C6 178.6(5) . . . . ?
C4 C5 C6 C1 -2.2(8) . . . . ?
N1 C1 C6 C5 -176.5(5) . . . . ?
C2 C1 C6 C5 2.9(8) . . . . ?
Yb1 O2 C7 O1 25.3(7) . . . . ?
Yb1 O2 C7 C4 -153.7(3) . . . . ?
Yb1 O1 C7 O2 85.1(6) 2_656 . . . ?
Yb1 O1 C7 C4 -95.9(5) 2_656 . . . ?
C5 C4 C7 O2 168.5(5) . . . . ?
C3 C4 C7 O2 -12.7(7) . . . . ?
C5 C4 C7 O1 -10.5(7) . . . . ?
C3 C4 C7 O1 168.3(4) . . . . ?
C1 N1 C8 C13 109.5(5) . . . . ?
C15 N1 C8 C13 -65.0(6) . . . . ?
C1 N1 C8 C9 -73.4(6) . . . . ?
C15 N1 C8 C9 112.1(5) . . . . ?
C13 C8 C9 C10 2.6(7) . . . . ?
N1 C8 C9 C10 -174.5(4) . . . . ?
C8 C9 C10 C11 -2.2(7) . . . . ?
C9 C10 C11 C12 -0.2(7) . . . . ?
C9 C10 C11 C14 176.9(4) . . . . ?
C10 C11 C12 C13 2.2(7) . . . . ?
C14 C11 C12 C13 -175.0(4) . . . . ?
C9 C8 C13 C12 -0.7(7) . . . . ?
N1 C8 C13 C12 176.4(4) . . . . ?
C11 C12 C13 C8 -1.7(7) . . . . ?
Yb1 O3 C14 O4 -27.9(15) 2_667 . . . ?
Yb1 O3 C14 C11 150.8(10) 2_667 . . . ?
Yb1 O3 C14 Yb1 -19.3(12) 2_667 . . 1_666 ?
Yb1 O4 C14 O3 14.5(7) 1_666 . . . ?
Yb1 O4 C14 C11 -164.1(3) 1_666 . . . ?
C12 C11 C14 O3 -24.0(7) . . . . ?
C10 C11 C14 O3 158.9(4) . . . . ?
C12 C11 C14 O4 154.8(4) . . . . ?
C10 C11 C14 O4 -22.4(6) . . . . ?
C12 C11 C14 Yb1 134.9(5) . . . 1_666 ?
C10 C11 C14 Yb1 -42.2(9) . . . 1_666 ?
C1 N1 C15 C16 104.1(6) . . . . ?
C8 N1 C15 C16 -81.5(6) . . . . ?
C1 N1 C15 C20 -80.0(6) . . . . ?
C8 N1 C15 C20 94.5(6) . . . . ?
C20 C15 C16 C17 -1.6(8) . . . . ?
N1 C15 C16 C17 174.4(5) . . . . ?
C15 C16 C17 C18 -1.8(8) . . . . ?
C16 C17 C18 C19 2.7(8) . . . . ?
C16 C17 C18 C21 -177.2(5) . . . . ?
C17 C18 C19 C20 -0.2(8) . . . . ?
C21 C18 C19 C20 179.7(4) . . . . ?
C18 C19 C20 C15 -3.2(8) . . . . ?
C16 C15 C20 C19 4.1(7) . . . . ?
N1 C15 C20 C19 -171.9(4) . . . . ?
Yb1 O5 C21 O6 -12.0(8) 1_656 . . . ?
Yb1 O5 C21 C18 167.5(3) 1_656 . . . ?
Yb1 O6 C21 O5 -25.8(9) 2_657 . . . ?
Yb1 O6 C21 C18 154.7(4) 2_657 . . . ?
C17 C18 C21 O5 -9.2(7) . . . . ?
C19 C18 C21 O5 170.9(4) . . . . ?
C17 C18 C21 O6 170.3(5) . . . . ?
C19 C18 C21 O6 -9.5(7) . . . . ?
Yb1 O7 C22 N2 132.7(5) . . . . ?
Yb1 O7 C22 C23 -48.0(9) . . . . ?
C25 N2 C22 O7 -179.8(5) . . . . ?
C26 N2 C22 O7 -5.2(8) . . . . ?
C25 N2 C22 C23 0.8(7) . . . . ?
C26 N2 C22 C23 175.3(5) . . . . ?
O7 C22 C23 C24 -171.0(6) . . . . ?
N2 C22 C23 C24 8.4(7) . . . . ?
C22 C23 C24 C25 -13.7(8) . . . . ?
C22 N2 C25 C24 -9.5(7) . . . . ?
C26 N2 C25 C24 175.9(6) . . . . ?
C23 C24 C25 N2 13.9(8) . . . . ?
C31 N3 C27 O8 1.4(9) . . . . ?
C30 N3 C27 O8 -178.7(6) . . . . ?
C31 N3 C27 C28 -180.0(6) . . . . ?
C30 N3 C27 C28 0.0(7) . . . . ?
O8 C27 C28 C29 -179.0(6) . . . . ?
N3 C27 C28 C29 2.4(8) . . . . ?
C27 C28 C29 C30 -3.8(8) . . . . ?
C27 N3 C30 C29 -2.4(8) . . . . ?
C31 N3 C30 C29 177.5(5) . . . . ?
C28 C29 C30 N3 3.7(8) . . . . ?
